data_4503397
loop_
_publ_author_name
'Luo, Feng'
'Che, Yun-xia'
'Zheng, Ji-min'

_publ_section_title
;
 A Ternary Metal&#x2212;Organic Framework Built on Triangular Organic
 Spacers, Square and Tetrahedral Co2Secondary Building Units
;
_journal_issue 1
_journal_name_full 'Crystal Growth &amp; Design'
_journal_page_first 176
_journal_paper_doi 10.1021/cg701081s
_journal_volume 8
_journal_year 2008
_chemical_formula_sum 'C114 H182 Co12 N14 O92'
_chemical_formula_weight 3927.90
_chemical_name_systematic
; 
 ? 
;
_space_group_IT_number 62
_symmetry_cell_setting orthorhombic
_symmetry_space_group_name_Hall '-P 2ac 2n'
_symmetry_space_group_name_H-M 'P n m a'
_atom_sites_solution_hydrogens geom
_atom_sites_solution_primary direct
_atom_sites_solution_secondary difmap
_audit_creation_method SHELXL-97
_cell_angle_alpha 90.00
_cell_angle_beta 90.00
_cell_angle_gamma 90.00
_cell_formula_units_Z 2
_cell_length_a 23.862(5)
_cell_length_b 28.479(10)
_cell_length_c 15.041(3)
_cell_measurement_reflns_used 21383
_cell_measurement_temperature 298(2)
_cell_measurement_theta_max 27.8445
_cell_measurement_theta_min 1.5310
_cell_volume 10221(5)
_computing_cell_refinement 'RAXIS-RAPID Auto(Rigaku, 2004)'
_computing_data_collection 'RAXIS-RAPID Auto(Rigaku, 2004)'
_computing_data_reduction 'CrystalStructure(Rigaku/MSC, 2004)'
_computing_molecular_graphics 'SHELXL-97 (Sheldrick, 2001)'
_computing_publication_material 'SHELXL-97 (Sheldrick, 1997)'
_computing_structure_refinement 'SHELXL-97 (Sheldrick, 1997)'
_computing_structure_solution 'SHELXS-97 (Sheldrick, 1997)'
_diffrn_ambient_temperature 298(2)
_diffrn_measured_fraction_theta_full 0.996
_diffrn_measured_fraction_theta_max 0.996
_diffrn_measurement_device_type 'rigaku r-axis rapid IP area detector'
_diffrn_measurement_method '\w scans'
_diffrn_radiation_monochromator graphite
_diffrn_radiation_probe x-ray
_diffrn_radiation_type MoK\a
_diffrn_radiation_wavelength 0.71073
_diffrn_reflns_av_R_equivalents 0.0631
_diffrn_reflns_av_sigmaI/netI 0.0384
_diffrn_reflns_limit_h_max 31
_diffrn_reflns_limit_h_min -28
_diffrn_reflns_limit_k_max 30
_diffrn_reflns_limit_k_min -37
_diffrn_reflns_limit_l_max 19
_diffrn_reflns_limit_l_min -19
_diffrn_reflns_number 74686
_diffrn_reflns_theta_full 27.82
_diffrn_reflns_theta_max 27.82
_diffrn_reflns_theta_min 1.43
_diffrn_source 'rotating anode'
_exptl_absorpt_coefficient_mu 1.033
_exptl_absorpt_correction_T_max 0.8200
_exptl_absorpt_correction_T_min 0.8200
_exptl_absorpt_correction_type multi-scan
_exptl_crystal_colour purple
_exptl_crystal_density_diffrn 1.276
_exptl_crystal_density_method 'not measured'
_exptl_crystal_description block
_exptl_crystal_F_000 4048
_exptl_crystal_size_max 0.20
_exptl_crystal_size_mid 0.20
_exptl_crystal_size_min 0.20
_refine_diff_density_max 2.346
_refine_diff_density_min -1.120
_refine_diff_density_rms 0.255
_refine_ls_extinction_method none
_refine_ls_goodness_of_fit_ref 1.077
_refine_ls_hydrogen_treatment refU
_refine_ls_matrix_type full
_refine_ls_number_parameters 572
_refine_ls_number_reflns 12315
_refine_ls_number_restraints 0
_refine_ls_restrained_S_all 1.077
_refine_ls_R_factor_all 0.0947
_refine_ls_R_factor_gt 0.0866
_refine_ls_shift/su_max 0.003
_refine_ls_shift/su_mean 0.000
_refine_ls_structure_factor_coef Fsqd
_refine_ls_weighting_details 'calc w=1/[\s^2^(Fo^2^)+(0.1407P)^2^+48.3409P] where P=(Fo^2^+2Fc^2^)/3'
_refine_ls_weighting_scheme calc
_refine_ls_wR_factor_gt 0.2475
_refine_ls_wR_factor_ref 0.2560
_reflns_number_gt 10933
_reflns_number_total 12315
_reflns_threshold_expression >2sigma(I)
_cod_data_source_file cg701081s-file003.cif
_cod_data_source_block shelxl
_cod_depositor_comments
;
The following automatic conversions were performed:

'_refine_ls_hydrogen_treatment' value 'refu' changed to 'refU'
according to /home/saulius/struct/CIF-dictionaries/cif_core.dic
dictionary named 'cif_core.dic' version 2.4.1 from 2010-06-29.

Automatic conversion script
Id: cif_fix_values 1715 2011-07-08 13:25:40Z adriana 
;
_cod_original_sg_symbol_H-M Pnma
_cod_database_code 4503397

loop_
_symmetry_equiv_pos_as_xyz
'x, y, z'
'-x+1/2, -y, z+1/2'
'x+1/2, -y+1/2, -z+1/2'
'-x, y+1/2, -z'
'-x, -y, -z'
'x-1/2, y, -z-1/2'
'-x-1/2, y-1/2, z-1/2'
'x, -y-1/2, z'

loop_
_atom_site_label
_atom_site_type_symbol
_atom_site_fract_x
_atom_site_fract_y
_atom_site_fract_z
_atom_site_U_iso_or_equiv
_atom_site_adp_type
_atom_site_occupancy
_atom_site_symmetry_multiplicity
_atom_site_calc_flag
_atom_site_refinement_flags
C1 C 0.1468(2) 0.18110(17) 1.0478(4) 0.0281(10) Uani 1 1 d .
C2 C 0.1774(2) 0.13632(17) 1.0713(3) 0.0274(10) Uani 1 1 d .
C3 C 0.2123(2) 0.11501(17) 1.0091(3) 0.0270(10) Uani 1 1 d .
H3 H 0.2173 0.1288 0.9536 0.032 Uiso 1 1 calc R
C4 C 0.23989(19) 0.07292(17) 1.0294(3) 0.0238(9) Uani 1 1 d .
C5 C 0.23183(19) 0.05183(16) 1.1120(3) 0.0231(9) Uani 1 1 d .
H5 H 0.2497 0.0237 1.1256 0.028 Uiso 1 1 calc R
C6 C 0.19667(19) 0.07334(17) 1.1740(3) 0.0230(9) Uani 1 1 d .
C7 C 0.16995(19) 0.11565(16) 1.1536(3) 0.0255(9) Uani 1 1 d .
H7 H 0.1470 0.1300 1.1956 0.031 Uiso 1 1 calc R
C8 C 0.18559(19) 0.05085(17) 1.2625(3) 0.0226(9) Uani 1 1 d .
C9 C 0.27783(19) 0.05128(16) 0.9605(3) 0.0226(9) Uani 1 1 d .
C10 C 0.0484(2) 0.17425(18) 0.8227(3) 0.0275(10) Uani 1 1 d .
C11 C 0.0377(2) 0.13562(17) 0.7561(3) 0.0244(9) Uani 1 1 d .
C12 C -0.01388(19) 0.11280(17) 0.7556(3) 0.0237(9) Uani 1 1 d .
H12 H -0.0414 0.1215 0.7962 0.028 Uiso 1 1 calc R
C13 C -0.02453(18) 0.07698(16) 0.6946(3) 0.0218(9) Uani 1 1 d .
C14 C 0.01663(19) 0.06450(15) 0.6333(3) 0.0212(8) Uani 1 1 d .
H14 H 0.0097 0.0404 0.5930 0.025 Uiso 1 1 calc R
C15 C 0.06794(18) 0.08765(15) 0.6319(3) 0.0196(8) Uani 1 1 d .
C16 C 0.07885(18) 0.12308(16) 0.6938(3) 0.0213(8) Uani 1 1 d .
H16 H 0.1133 0.1383 0.6938 0.026 Uiso 1 1 calc R
C17 C -0.0809(2) 0.05346(18) 0.6917(3) 0.0255(9) Uani 1 1 d .
C18 C 0.11118(19) 0.07418(16) 0.5628(3) 0.0207(8) Uani 1 1 d .
C19 C 0.1100(10) 0.2250(5) 1.2786(9) 0.070(5) Uani 0.50 1 d P
C20 C 0.0719(9) 0.1692(8) 1.3843(19) 0.129(12) Uani 0.50 1 d P
C21 C 0.1715(19) 0.1892(8) 1.3858(18) 0.176(19) Uani 0.50 1 d P
C22 C -0.1618(2) 0.0828(2) 0.9262(4) 0.0374(12) Uani 1 1 d .
H22 H -0.1320 0.0952 0.8942 0.045 Uiso 1 1 calc R
C23 C -0.2081(3) 0.0715(3) 1.0689(4) 0.063(2) Uani 1 1 d .
H23A H -0.2376 0.0599 1.0314 0.094 Uiso 1 1 calc R
H23B H -0.2225 0.0960 1.1064 0.094 Uiso 1 1 calc R
H23C H -0.1940 0.0464 1.1052 0.094 Uiso 1 1 calc R
C24 C -0.1188(4) 0.1166(4) 1.0572(6) 0.087(3) Uani 1 1 d .
H24A H -0.0928 0.1276 1.0132 0.131 Uiso 1 1 calc R
H24B H -0.0995 0.0968 1.0990 0.131 Uiso 1 1 calc R
H24C H -0.1348 0.1429 1.0880 0.131 Uiso 1 1 calc R
C25 C 0.0463(3) 0.0931(2) 0.0267(5) 0.0492(16) Uani 1 1 d .
H25 H 0.0491 0.1151 -0.0188 0.059 Uiso 1 1 calc R
C26 C 0.0977(4) 0.0407(4) -0.0716(7) 0.090(3) Uani 1 1 d .
H26A H 0.0802 0.0143 -0.0999 0.135 Uiso 1 1 calc R
H26B H 0.1363 0.0336 -0.0596 0.135 Uiso 1 1 calc R
H26C H 0.0955 0.0676 -0.1101 0.135 Uiso 1 1 calc R
C27 C 0.0692(4) 0.0158(3) 0.0809(7) 0.071(3) Uani 1 1 d .
H27A H 0.0564 0.0291 0.1359 0.106 Uiso 1 1 calc R
H27B H 0.1067 0.0043 0.0883 0.106 Uiso 1 1 calc R
H27C H 0.0450 -0.0096 0.0641 0.106 Uiso 1 1 calc R
C28 C 0.6183(2) 0.9697(2) 0.8247(4) 0.0343(11) Uani 1 1 d .
H28 H 0.6395 0.9769 0.8747 0.041 Uiso 1 1 calc R
C29 C 0.5328(3) 0.9351(4) 0.7647(5) 0.066(2) Uani 1 1 d .
H29A H 0.5457 0.9497 0.7110 0.099 Uiso 1 1 calc R
H29B H 0.4955 0.9458 0.7778 0.099 Uiso 1 1 calc R
H29C H 0.5324 0.9016 0.7572 0.099 Uiso 1 1 calc R
C30 C 0.5500(4) 0.9348(3) 0.9252(4) 0.060(2) Uani 1 1 d .
H30A H 0.5499 0.9013 0.9312 0.090 Uiso 1 1 calc R
H30B H 0.5127 0.9466 0.9332 0.090 Uiso 1 1 calc R
H30C H 0.5743 0.9483 0.9694 0.090 Uiso 1 1 calc R
Co1 Co 0.14473(2) 0.02213(2) 0.40901(4) 0.01730(16) Uani 1 1 d .
Co2 Co -0.20501(3) 0.06315(2) 0.74635(4) 0.02288(18) Uani 1 1 d .
Co3 Co 0.12217(3) 0.2500 0.89878(5) 0.01641(19) Uani 1 2 d S
Co4 Co 0.05624(4) 0.2500 1.11194(5) 0.0198(2) Uani 1 2 d S
N1 N -0.1631(2) 0.0900(2) 1.0142(3) 0.0414(11) Uani 1 1 d .
N2 N 0.1139(12) 0.1976(5) 1.3557(12) 0.138(11) Uani 0.50 1 d P
N3 N 0.0685(2) 0.0511(2) 0.0129(5) 0.0549(15) Uani 1 1 d .
N4 N 0.5700(2) 0.94740(18) 0.8376(3) 0.0376(11) Uani 1 1 d .
O1 O 0.15732(17) 0.19803(14) 0.9722(3) 0.0401(10) Uani 1 1 d .
O2 O 0.11401(16) 0.19689(14) 1.1057(3) 0.0363(9) Uani 1 1 d .
O3 O 0.15967(16) 0.07427(12) 1.3218(2) 0.0300(7) Uani 1 1 d .
O4 O 0.20082(14) 0.00954(11) 1.2788(2) 0.0236(6) Uani 1 1 d .
O5 O 0.30233(14) 0.01342(12) 0.9826(2) 0.0261(7) Uani 1 1 d .
O6 O 0.28346(17) 0.07276(12) 0.8885(2) 0.0302(8) Uani 1 1 d .
O7 O 0.01300(18) 0.17901(15) 0.8840(3) 0.0409(10) Uani 1 1 d .
O8 O 0.09160(15) 0.19907(14) 0.8117(3) 0.0367(9) Uani 1 1 d .
O9 O -0.11893(16) 0.06992(16) 0.7403(3) 0.0412(10) Uani 1 1 d .
O10 O -0.08465(14) 0.01834(12) 0.6402(2) 0.0268(7) Uani 1 1 d .
O11 O 0.09300(13) 0.04810(12) 0.5001(2) 0.0237(7) Uani 1 1 d .
O12 O 0.16086(13) 0.08754(13) 0.5698(2) 0.0260(7) Uani 1 1 d .
O13 O 0.04491(17) 0.2500 0.9740(3) 0.0175(8) Uani 1 2 d S
O14 O 0.1984(2) 0.2500 0.8210(4) 0.064(2) Uani 1 2 d S
O15 O -0.00593(18) 0.19743(13) 1.1263(3) 0.0452(11) Uani 1 1 d .
O16 O -0.2124(2) 0.13677(16) 0.7614(3) 0.0545(13) Uani 1 1 d .
O17 O -0.29116(14) 0.05598(13) 0.7692(2) 0.0302(8) Uani 1 1 d .
O18 O -0.19736(17) 0.06095(15) 0.8858(2) 0.0367(9) Uani 1 1 d .
O19 O 0.0659(4) 0.2500 1.2504(5) 0.125(6) Uani 1 2 d S
O20 O 0.0224(2) 0.10533(15) 0.0955(3) 0.0505(12) Uani 1 1 d .
O21 O 0.63705(19) 0.98152(17) 0.7520(3) 0.0451(11) Uani 1 1 d .
O22 O 0.1588(5) 0.2500 0.6484(6) 0.102(4) Uani 1 2 d S
O23 O 0.2209(3) 0.16784(19) 0.6011(4) 0.0695(17) Uani 1 1 d .
O24 O 0.7922(4) 0.2027(4) 0.6388(8) 0.064(3) Uani 0.50 1 d P
O25 O 0.2443(10) 0.2283(7) 0.234(4) 0.33(3) Uani 0.50 1 d P
O26 O 0.325(2) 0.1825(15) 0.073(5) 0.51(5) Uani 0.50 1 d P
O27 O 0.8648(14) 0.2500 -0.023(3) 0.36(3) Uani 1 2 d S

loop_
_atom_site_aniso_label
_atom_site_aniso_U_11
_atom_site_aniso_U_22
_atom_site_aniso_U_33
_atom_site_aniso_U_23
_atom_site_aniso_U_13
_atom_site_aniso_U_12
C1 0.023(2) 0.024(2) 0.037(3) 0.0111(19) 0.0030(19) 0.0044(17)
C2 0.028(2) 0.024(2) 0.030(2) 0.0071(18) 0.0008(19) 0.0064(18)
C3 0.026(2) 0.030(2) 0.026(2) 0.0078(18) -0.0001(18) 0.0056(18)
C4 0.024(2) 0.028(2) 0.019(2) 0.0033(17) 0.0013(16) 0.0029(17)
C5 0.021(2) 0.025(2) 0.023(2) 0.0021(17) -0.0010(17) 0.0048(17)
C6 0.022(2) 0.027(2) 0.020(2) 0.0014(17) 0.0022(16) 0.0031(17)
C7 0.022(2) 0.025(2) 0.029(2) 0.0037(18) 0.0055(18) 0.0050(17)
C8 0.022(2) 0.028(2) 0.019(2) 0.0003(16) 0.0010(16) -0.0003(17)
C9 0.025(2) 0.027(2) 0.0163(19) 0.0025(16) -0.0022(16) 0.0004(17)
C10 0.029(2) 0.031(2) 0.022(2) -0.0106(18) 0.0023(18) -0.0037(19)
C11 0.027(2) 0.027(2) 0.019(2) -0.0085(17) -0.0018(17) -0.0016(18)
C12 0.022(2) 0.031(2) 0.018(2) -0.0089(17) 0.0036(16) -0.0028(18)
C13 0.020(2) 0.030(2) 0.0152(19) -0.0073(16) -0.0007(15) -0.0006(17)
C14 0.024(2) 0.024(2) 0.0155(19) -0.0065(16) 0.0006(16) -0.0015(17)
C15 0.0200(19) 0.025(2) 0.0138(18) -0.0057(16) -0.0017(15) 0.0023(16)
C16 0.021(2) 0.025(2) 0.0176(19) -0.0046(16) -0.0014(15) -0.0053(16)
C17 0.024(2) 0.037(2) 0.0148(19) -0.0088(17) 0.0025(16) -0.0055(19)
C18 0.022(2) 0.025(2) 0.0147(18) -0.0021(16) -0.0002(15) 0.0020(16)
C19 0.142(17) 0.039(7) 0.030(7) -0.009(5) -0.014(9) -0.016(9)
C20 0.100(15) 0.093(14) 0.19(3) 0.126(17) 0.094(16) 0.050(12)
C21 0.36(5) 0.058(11) 0.112(19) -0.010(12) -0.17(3) 0.05(2)
C22 0.032(3) 0.050(3) 0.031(3) -0.008(2) 0.002(2) -0.004(2)
C23 0.064(5) 0.100(6) 0.025(3) -0.003(3) 0.004(3) -0.022(4)
C24 0.058(5) 0.146(10) 0.058(5) -0.024(6) -0.011(4) -0.037(6)
C25 0.037(3) 0.044(3) 0.067(5) 0.011(3) 0.004(3) 0.004(3)
C26 0.064(5) 0.120(9) 0.087(7) -0.050(7) -0.003(5) 0.021(6)
C27 0.055(4) 0.037(4) 0.119(8) 0.009(4) -0.001(5) 0.003(3)
C28 0.035(3) 0.041(3) 0.027(2) -0.005(2) 0.001(2) -0.004(2)
C29 0.054(4) 0.112(7) 0.033(3) -0.009(4) 0.001(3) -0.036(4)
C30 0.073(5) 0.078(5) 0.029(3) 0.001(3) 0.004(3) -0.032(4)
Co1 0.0167(3) 0.0219(3) 0.0133(3) -0.0038(2) 0.00057(19) 0.0002(2)
Co2 0.0214(3) 0.0302(4) 0.0170(3) -0.0073(2) 0.0042(2) -0.0016(2)
Co3 0.0199(4) 0.0191(4) 0.0102(3) 0.000 0.0004(3) 0.000
Co4 0.0237(4) 0.0217(4) 0.0141(4) 0.000 0.0050(3) 0.000
N1 0.040(3) 0.058(3) 0.026(2) -0.008(2) -0.0079(19) -0.004(2)
N2 0.29(3) 0.039(7) 0.085(12) 0.004(7) -0.118(17) -0.007(12)
N3 0.043(3) 0.051(3) 0.071(4) -0.015(3) -0.004(3) 0.002(3)
N4 0.042(3) 0.049(3) 0.022(2) -0.0065(19) 0.0045(19) -0.011(2)
O1 0.041(2) 0.039(2) 0.041(2) 0.0202(17) 0.0130(17) 0.0192(17)
O2 0.033(2) 0.034(2) 0.042(2) 0.0148(16) 0.0098(16) 0.0118(16)
O3 0.0356(19) 0.0289(17) 0.0255(17) 0.0007(14) 0.0117(14) 0.0056(14)
O4 0.0277(16) 0.0215(15) 0.0215(15) 0.0018(12) -0.0001(13) 0.0031(12)
O5 0.0294(17) 0.0301(17) 0.0189(15) 0.0040(13) 0.0036(13) 0.0081(13)
O6 0.047(2) 0.0265(17) 0.0170(15) 0.0021(13) 0.0014(14) 0.0026(15)
O7 0.048(2) 0.043(2) 0.032(2) -0.0227(17) 0.0165(17) -0.0186(18)
O8 0.0266(18) 0.047(2) 0.037(2) -0.0273(17) 0.0073(15) -0.0110(16)
O9 0.0223(18) 0.061(3) 0.040(2) -0.0301(19) 0.0111(15) -0.0109(17)
O10 0.0237(16) 0.0347(18) 0.0220(16) -0.0118(13) 0.0023(13) -0.0060(13)
O11 0.0205(15) 0.0343(17) 0.0161(14) -0.0117(12) 0.0011(12) -0.0005(13)
O12 0.0187(15) 0.0373(18) 0.0219(16) -0.0076(14) 0.0017(12) -0.0029(13)
O13 0.021(2) 0.0195(19) 0.0119(18) 0.000 0.0025(15) 0.000
O14 0.024(3) 0.149(8) 0.020(3) 0.000 0.006(2) 0.000
O15 0.039(2) 0.0248(19) 0.072(3) 0.0134(19) 0.022(2) -0.0003(16)
O16 0.075(3) 0.034(2) 0.054(3) -0.019(2) 0.029(2) -0.013(2)
O17 0.0214(16) 0.0378(19) 0.0314(18) -0.0069(15) 0.0058(14) -0.0028(14)
O18 0.041(2) 0.047(2) 0.0214(17) -0.0091(15) -0.0002(15) -0.0048(17)
O19 0.065(6) 0.290(18) 0.019(4) 0.000 0.014(3) 0.000
O20 0.047(3) 0.033(2) 0.072(3) 0.013(2) 0.015(2) 0.0041(19)
O21 0.046(2) 0.061(3) 0.028(2) -0.0101(18) 0.0117(17) -0.018(2)
O22 0.110(8) 0.146(10) 0.051(5) 0.000 -0.012(5) 0.000
O23 0.077(4) 0.046(3) 0.085(4) 0.023(3) -0.030(3) -0.023(3)
O24 0.047(5) 0.068(7) 0.076(7) 0.038(6) 0.022(5) 0.025(5)
O25 0.117(17) 0.094(13) 0.79(8) -0.02(3) -0.24(3) -0.002(11)
O26 0.34(5) 0.25(4) 0.94(14) 0.14(6) -0.24(7) -0.28(4)
O27 0.42(4) 0.061(9) 0.61(6) 0.000 0.29(4) 0.000

loop_
_atom_type_symbol
_atom_type_description
_atom_type_scat_dispersion_real
_atom_type_scat_dispersion_imag
_atom_type_scat_source
C C 0.0033 0.0016 'International Tables Vol C Tables 4.2.6.8 and 6.1.1.4'
H H 0.0000 0.0000 'International Tables Vol C Tables 4.2.6.8 and 6.1.1.4'
O O 0.0106 0.0060 'International Tables Vol C Tables 4.2.6.8 and 6.1.1.4'
N N 0.0061 0.0033 'International Tables Vol C Tables 4.2.6.8 and 6.1.1.4'
Co Co 0.3494 0.9721 'International Tables Vol C Tables 4.2.6.8 and 6.1.1.4'

loop_
_geom_angle_atom_site_label_1
_geom_angle_atom_site_label_2
_geom_angle_atom_site_label_3
_geom_angle
_geom_angle_site_symmetry_1
_geom_angle_site_symmetry_3
O2 C1 O1 127.9(4) . .
O2 C1 C2 116.2(4) . .
O1 C1 C2 115.9(4) . .
C7 C2 C3 119.6(4) . .
C7 C2 C1 120.4(4) . .
C3 C2 C1 120.0(4) . .
C2 C3 C4 120.5(4) . .
C2 C3 H3 119.7 . .
C4 C3 H3 119.7 . .
C5 C4 C3 119.9(4) . .
C5 C4 C9 121.3(4) . .
C3 C4 C9 118.8(4) . .
C4 C5 C6 119.3(4) . .
C4 C5 H5 120.3 . .
C6 C5 H5 120.3 . .
C5 C6 C7 120.3(4) . .
C5 C6 C8 120.8(4) . .
C7 C6 C8 118.9(4) . .
C2 C7 C6 120.3(4) . .
C2 C7 H7 119.8 . .
C6 C7 H7 119.8 . .
O4 C8 O3 119.7(4) . .
O4 C8 C6 121.5(4) . .
O3 C8 C6 118.9(4) . .
O6 C9 O5 126.3(4) . .
O6 C9 C4 117.4(4) . .
O5 C9 C4 116.3(4) . .
O7 C10 O8 125.8(4) . .
O7 C10 C11 116.8(4) . .
O8 C10 C11 117.4(4) . .
C12 C11 C16 119.8(4) . .
C12 C11 C10 119.5(4) . .
C16 C11 C10 120.7(4) . .
C11 C12 C13 120.4(4) . .
C11 C12 H12 119.8 . .
C13 C12 H12 119.8 . .
C14 C13 C12 119.6(4) . .
C14 C13 C17 119.9(4) . .
C12 C13 C17 120.5(4) . .
C15 C14 C13 120.7(4) . .
C15 C14 H14 119.7 . .
C13 C14 H14 119.7 . .
C14 C15 C16 119.7(4) . .
C14 C15 C18 119.4(4) . .
C16 C15 C18 120.9(4) . .
C15 C16 C11 119.9(4) . .
C15 C16 H16 120.1 . .
C11 C16 H16 120.1 . .
O9 C17 O10 126.7(4) . .
O9 C17 C13 117.6(4) . .
O10 C17 C13 115.6(4) . .
O12 C18 O11 124.3(4) . .
O12 C18 C15 120.7(4) . .
O11 C18 C15 115.0(4) . .
O19 C19 N2 128(2) . .
O19 C19 C19 57.8(7) . 8_565
N2 C19 C19 123.8(8) . 8_565
O18 C22 N1 123.9(6) . .
O18 C22 H22 118.1 . .
N1 C22 H22 118.1 . .
N1 C23 H23A 109.5 . .
N1 C23 H23B 109.5 . .
H23A C23 H23B 109.5 . .
N1 C23 H23C 109.5 . .
H23A C23 H23C 109.5 . .
H23B C23 H23C 109.5 . .
N1 C24 H24A 109.5 . .
N1 C24 H24B 109.5 . .
H24A C24 H24B 109.5 . .
N1 C24 H24C 109.5 . .
H24A C24 H24C 109.5 . .
H24B C24 H24C 109.5 . .
O20 C25 N3 124.9(7) . .
O20 C25 H25 117.6 . .
N3 C25 H25 117.6 . .
N3 C26 H26A 109.5 . .
N3 C26 H26B 109.5 . .
H26A C26 H26B 109.5 . .
N3 C26 H26C 109.5 . .
H26A C26 H26C 109.5 . .
H26B C26 H26C 109.5 . .
N3 C27 H27A 109.5 . .
N3 C27 H27B 109.5 . .
H27A C27 H27B 109.5 . .
N3 C27 H27C 109.5 . .
H27A C27 H27C 109.5 . .
H27B C27 H27C 109.5 . .
O21 C28 N4 125.2(5) . .
O21 C28 H28 117.4 . .
N4 C28 H28 117.4 . .
N4 C29 H29A 109.5 . .
N4 C29 H29B 109.5 . .
H29A C29 H29B 109.5 . .
N4 C29 H29C 109.5 . .
H29A C29 H29C 109.5 . .
H29B C29 H29C 109.5 . .
N4 C30 H30A 109.5 . .
N4 C30 H30B 109.5 . .
H30A C30 H30B 109.5 . .
N4 C30 H30C 109.5 . .
H30A C30 H30C 109.5 . .
H30B C30 H30C 109.5 . .
O5 Co1 O10 112.10(15) 2_554 5_556
O5 Co1 O11 101.72(14) 2_554 .
O10 Co1 O11 91.43(13) 5_556 .
O5 Co1 O3 129.37(15) 2_554 1_554
O10 Co1 O3 108.27(16) 5_556 1_554
O11 Co1 O3 106.56(14) . 1_554
O5 Co1 O4 91.36(13) 2_554 1_554
O10 Co1 O4 90.66(12) 5_556 1_554
O11 Co1 O4 164.85(13) . 1_554
O3 Co1 O4 58.64(12) 1_554 1_554
O6 Co2 O9 94.39(17) 6_557 .
O6 Co2 O17 92.49(16) 6_557 .
O9 Co2 O17 173.08(16) . .
O6 Co2 O18 173.48(16) 6_557 .
O9 Co2 O18 87.74(16) . .
O17 Co2 O18 85.34(15) . .
O6 Co2 O4 87.71(13) 6_557 5_557
O9 Co2 O4 92.09(15) . 5_557
O17 Co2 O4 88.88(14) . 5_557
O18 Co2 O4 98.38(15) . 5_557
O6 Co2 O16 87.85(17) 6_557 .
O9 Co2 O16 89.69(19) . .
O17 Co2 O16 89.87(18) . .
O18 Co2 O16 86.00(18) . .
O4 Co2 O16 175.33(18) 5_557 .
O1 Co3 O1 93.7(3) 8_565 .
O1 Co3 O8 173.67(16) 8_565 .
O1 Co3 O8 88.79(19) . .
O1 Co3 O8 88.79(19) 8_565 8_565
O1 Co3 O8 173.67(16) . 8_565
O8 Co3 O8 88.1(3) . 8_565
O1 Co3 O14 86.93(16) 8_565 .
O1 Co3 O14 86.93(16) . .
O8 Co3 O14 87.41(15) . .
O8 Co3 O14 87.41(15) 8_565 .
O1 Co3 O13 93.88(13) 8_565 .
O1 Co3 O13 93.88(13) . .
O8 Co3 O13 91.74(13) . .
O8 Co3 O13 91.74(13) 8_565 .
O14 Co3 O13 178.8(2) . .
O2 Co4 O2 95.2(2) 8_565 .
O2 Co4 O13 92.38(14) 8_565 .
O2 Co4 O13 92.38(14) . .
O2 Co4 O19 88.4(2) 8_565 .
O2 Co4 O19 88.4(2) . .
O13 Co4 O19 178.9(3) . .
O2 Co4 O15 175.98(17) 8_565 .
O2 Co4 O15 87.37(16) . .
O13 Co4 O15 90.61(17) . .
O19 Co4 O15 88.6(2) . .
O2 Co4 O15 87.37(16) 8_565 8_565
O2 Co4 O15 175.98(17) . 8_565
O13 Co4 O15 90.61(17) . 8_565
O19 Co4 O15 88.6(2) . 8_565
O15 Co4 O15 89.9(2) . 8_565
C22 N1 C23 121.4(5) . .
C22 N1 C24 120.2(6) . .
C23 N1 C24 118.3(6) . .
C20 N2 C19 123(2) . .
C20 N2 C21 119.8(19) . .
C19 N2 C21 114(3) . .
C25 N3 C27 121.7(7) . .
C25 N3 C26 120.3(8) . .
C27 N3 C26 117.8(7) . .
C28 N4 C30 122.4(5) . .
C28 N4 C29 122.3(5) . .
C30 N4 C29 115.2(5) . .
C1 O1 Co3 133.5(3) . .
C1 O2 Co4 135.7(3) . .
C8 O3 Co1 99.0(3) . 1_556
C8 O4 Co2 154.1(3) . 5_557
C8 O4 Co1 81.8(3) . 1_556
Co2 O4 Co1 108.67(14) 5_557 1_556
C9 O5 Co1 126.0(3) . 2
C9 O6 Co2 143.1(3) . 6_657
C10 O8 Co3 126.4(3) . .
C17 O9 Co2 135.2(3) . .
C17 O10 Co1 137.5(3) . 5_556
C18 O11 Co1 121.0(3) . .
Co4 O13 Co3 114.12(19) . .
C22 O18 Co2 123.0(4) . .
C19 O19 C19 64.4(13) 8_565 .
C19 O19 Co4 113.6(8) 8_565 .
C19 O19 Co4 113.6(8) . .

loop_
_geom_bond_atom_site_label_1
_geom_bond_atom_site_label_2
_geom_bond_distance
_geom_bond_site_symmetry_2
C1 O2 1.254(6) .
C1 O1 1.261(6) .
C1 C2 1.512(6) .
C2 C7 1.383(7) .
C2 C3 1.390(7) .
C3 C4 1.402(6) .
C3 H3 0.9300 .
C4 C5 1.392(6) .
C4 C9 1.508(6) .
C5 C6 1.397(6) .
C5 H5 0.9300 .
C6 C7 1.397(6) .
C6 C8 1.501(6) .
C7 H7 0.9300 .
C8 O4 1.255(6) .
C8 O3 1.274(6) .
C9 O6 1.252(6) .
C9 O5 1.270(6) .
C10 O7 1.258(6) .
C10 O8 1.261(6) .
C10 C11 1.510(6) .
C11 C12 1.392(6) .
C11 C16 1.403(6) .
C12 C13 1.396(6) .
C12 H12 0.9300 .
C13 C14 1.393(6) .
C13 C17 1.503(6) .
C14 C15 1.391(6) .
C14 H14 0.9300 .
C15 C16 1.398(6) .
C15 C18 1.514(6) .
C16 H16 0.9300 .
C17 O9 1.255(6) .
C17 O10 1.268(5) .
C18 O12 1.250(6) .
C18 O11 1.275(5) .
C19 O19 1.34(2) .
C19 N2 1.40(2) .
C19 C19 1.43(3) 8_565
C20 N2 1.36(3) .
C21 N2 1.47(4) .
C22 O18 1.215(7) .
C22 N1 1.339(7) .
C22 H22 0.9300 .
C23 N1 1.452(9) .
C23 H23A 0.9600 .
C23 H23B 0.9600 .
C23 H23C 0.9600 .
C24 N1 1.453(9) .
C24 H24A 0.9600 .
C24 H24B 0.9600 .
C24 H24C 0.9600 .
C25 O20 1.231(9) .
C25 N3 1.325(9) .
C25 H25 0.9300 .
C26 N3 1.479(11) .
C26 H26A 0.9600 .
C26 H26B 0.9600 .
C26 H26C 0.9600 .
C27 N3 1.435(11) .
C27 H27A 0.9600 .
C27 H27B 0.9600 .
C27 H27C 0.9600 .
C28 O21 1.229(7) .
C28 N4 1.330(7) .
C28 H28 0.9300 .
C29 N4 1.454(8) .
C29 H29A 0.9600 .
C29 H29B 0.9600 .
C29 H29C 0.9600 .
C30 N4 1.446(8) .
C30 H30A 0.9600 .
C30 H30B 0.9600 .
C30 H30C 0.9600 .
Co1 O5 1.961(3) 2_554
Co1 O10 1.983(3) 5_556
Co1 O11 1.987(3) .
Co1 O3 2.013(4) 1_554
Co1 O4 2.399(3) 1_554
Co2 O6 2.064(3) 6_557
Co2 O9 2.065(4) .
Co2 O17 2.094(3) .
Co2 O18 2.106(4) .
Co2 O4 2.107(3) 5_557
Co2 O16 2.116(5) .
Co3 O1 2.028(4) 8_565
Co3 O1 2.028(4) .
Co3 O8 2.086(3) .
Co3 O8 2.086(3) 8_565
Co3 O14 2.163(6) .
Co3 O13 2.163(4) .
Co4 O2 2.049(4) 8_565
Co4 O2 2.049(4) .
Co4 O13 2.092(4) .
Co4 O19 2.095(8) .
Co4 O15 2.119(4) .
Co4 O15 2.119(4) 8_565
O3 Co1 2.013(4) 1_556
O4 Co2 2.107(3) 5_557
O4 Co1 2.399(3) 1_556
O5 Co1 1.961(3) 2
O6 Co2 2.064(3) 6_657
O10 Co1 1.983(3) 5_556
O19 C19 1.34(2) 8_565
O25 O25 1.24(4) 8_565

loop_
_geom_torsion_atom_site_label_1
_geom_torsion_atom_site_label_2
_geom_torsion_atom_site_label_3
_geom_torsion_atom_site_label_4
_geom_torsion
_geom_torsion_site_symmetry_1
_geom_torsion_site_symmetry_4
O2 C1 C2 C7 -1.8(7) . .
O1 C1 C2 C7 178.2(5) . .
O2 C1 C2 C3 176.5(5) . .
O1 C1 C2 C3 -3.4(7) . .
C7 C2 C3 C4 -0.2(8) . .
C1 C2 C3 C4 -178.5(5) . .
C2 C3 C4 C5 0.9(8) . .
C2 C3 C4 C9 -179.3(5) . .
C3 C4 C5 C6 -0.7(7) . .
C9 C4 C5 C6 179.5(4) . .
C4 C5 C6 C7 -0.2(7) . .
C4 C5 C6 C8 178.1(4) . .
C3 C2 C7 C6 -0.7(8) . .
C1 C2 C7 C6 177.6(5) . .
C5 C6 C7 C2 0.9(7) . .
C8 C6 C7 C2 -177.3(4) . .
C5 C6 C8 O4 -10.1(7) . .
C7 C6 C8 O4 168.1(4) . .
C5 C6 C8 O3 170.6(5) . .
C7 C6 C8 O3 -11.2(7) . .
C5 C4 C9 O6 -179.0(4) . .
C3 C4 C9 O6 1.2(7) . .
C5 C4 C9 O5 -0.9(7) . .
C3 C4 C9 O5 179.3(4) . .
O7 C10 C11 C12 10.8(7) . .
O8 C10 C11 C12 -168.6(5) . .
O7 C10 C11 C16 -170.2(5) . .
O8 C10 C11 C16 10.3(7) . .
C16 C11 C12 C13 1.1(7) . .
C10 C11 C12 C13 -179.9(4) . .
C11 C12 C13 C14 -0.7(7) . .
C11 C12 C13 C17 -177.8(5) . .
C12 C13 C14 C15 -0.6(7) . .
C17 C13 C14 C15 176.5(4) . .
C13 C14 C15 C16 1.5(7) . .
C13 C14 C15 C18 -178.3(4) . .
C14 C15 C16 C11 -1.1(7) . .
C18 C15 C16 C11 178.7(4) . .
C12 C11 C16 C15 -0.2(7) . .
C10 C11 C16 C15 -179.2(4) . .
C14 C13 C17 O9 -170.9(5) . .
C12 C13 C17 O9 6.1(7) . .
C14 C13 C17 O10 9.6(7) . .
C12 C13 C17 O10 -173.3(4) . .
C14 C15 C18 O12 -166.2(4) . .
C16 C15 C18 O12 14.0(7) . .
C14 C15 C18 O11 12.4(6) . .
C16 C15 C18 O11 -167.4(4) . .
O18 C22 N1 C23 0.3(11) . .
O18 C22 N1 C24 -179.9(8) . .
O19 C19 N2 C20 42(3) . .
C19 C19 N2 C20 114.8(18) 8_565 .
O19 C19 N2 C21 -158.1(16) . .
C19 C19 N2 C21 -85(2) 8_565 .
O20 C25 N3 C27 -3.6(11) . .
O20 C25 N3 C26 -178.3(7) . .
O21 C28 N4 C30 -179.4(7) . .
O21 C28 N4 C29 -1.1(10) . .
O2 C1 O1 Co3 -10.4(9) . .
C2 C1 O1 Co3 169.6(4) . .
O1 Co3 O1 C1 76.1(6) 8_565 .
O8 Co3 O1 C1 -109.7(6) . .
O8 Co3 O1 C1 -170.6(14) 8_565 .
O14 Co3 O1 C1 162.8(6) . .
O13 Co3 O1 C1 -18.1(6) . .
O1 C1 O2 Co4 7.2(10) . .
C2 C1 O2 Co4 -172.8(4) . .
O2 Co4 O2 C1 -68.8(6) 8_565 .
O13 Co4 O2 C1 23.8(6) . .
O19 Co4 O2 C1 -157.0(6) . .
O15 Co4 O2 C1 114.3(6) . .
O15 Co4 O2 C1 162(2) 8_565 .
O4 C8 O3 Co1 -10.5(5) . 1_556
C6 C8 O3 Co1 168.9(4) . 1_556
O3 C8 O4 Co2 125.1(6) . 5_557
C6 C8 O4 Co2 -54.2(9) . 5_557
O3 C8 O4 Co1 8.7(4) . 1_556
C6 C8 O4 Co1 -170.6(4) . 1_556
O6 C9 O5 Co1 -0.6(7) . 2
C4 C9 O5 Co1 -178.5(3) . 2
O5 C9 O6 Co2 36.2(9) . 6_657
C4 C9 O6 Co2 -145.9(4) . 6_657
O7 C10 O8 Co3 7.5(8) . .
C11 C10 O8 Co3 -173.2(3) . .
O1 Co3 O8 C10 -165.7(15) 8_565 .
O1 Co3 O8 C10 80.7(5) . .
O8 Co3 O8 C10 -104.8(5) 8_565 .
O14 Co3 O8 C10 167.7(5) . .
O13 Co3 O8 C10 -13.1(5) . .
O10 C17 O9 Co2 -16.2(10) . .
C13 C17 O9 Co2 164.4(4) . .
O6 Co2 O9 C17 -46.9(6) 6_557 .
O17 Co2 O9 C17 138.8(12) . .
O18 Co2 O9 C17 139.2(6) . .
O4 Co2 O9 C17 40.9(6) 5_557 .
O16 Co2 O9 C17 -134.7(6) . .
O9 C17 O10 Co1 11.6(9) . 5_556
C13 C17 O10 Co1 -169.0(3) . 5_556
O12 C18 O11 Co1 4.0(6) . .
C15 C18 O11 Co1 -174.6(3) . .
O5 Co1 O11 C18 58.4(4) 2_554 .
O10 Co1 O11 C18 171.3(4) 5_556 .
O3 Co1 O11 C18 -79.1(4) 1_554 .
O4 Co1 O11 C18 -90.8(6) 1_554 .
O2 Co4 O13 Co3 47.64(12) 8_565 .
O2 Co4 O13 Co3 -47.64(12) . .
O19 Co4 O13 Co3 180.00(2) . .
O15 Co4 O13 Co3 -135.03(11) . .
O15 Co4 O13 Co3 135.03(11) 8_565 .
O1 Co3 O13 Co4 -47.01(14) 8_565 .
O1 Co3 O13 Co4 47.01(14) . .
O8 Co3 O13 Co4 135.91(13) . .
O8 Co3 O13 Co4 -135.91(13) 8_565 .
O14 Co3 O13 Co4 180.00(2) . .
N1 C22 O18 Co2 165.4(5) . .
O6 Co2 O18 C22 -75.7(15) 6_557 .
O9 Co2 O18 C22 33.6(5) . .
O17 Co2 O18 C22 -146.5(5) . .
O4 Co2 O18 C22 125.3(5) 5_557 .
O16 Co2 O18 C22 -56.3(5) . .
N2 C19 O19 C19 110.1(14) . 8_565
N2 C19 O19 Co4 -143.9(12) . .
C19 C19 O19 Co4 106.0(8) 8_565 .
O2 Co4 O19 C19 -12.1(8) 8_565 8_565
O2 Co4 O19 C19 83.2(8) . 8_565
O13 Co4 O19 C19 -144.5(8) . 8_565
O15 Co4 O19 C19 170.6(8) . 8_565
O15 Co4 O19 C19 -99.5(8) 8_565 8_565
O2 Co4 O19 C19 -83.2(8) 8_565 .
O2 Co4 O19 C19 12.1(8) . .
O13 Co4 O19 C19 144.5(8) . .
O15 Co4 O19 C19 99.5(8) . .
O15 Co4 O19 C19 -170.6(8) 8_565 .
